data_4134060
loop_
_publ_author_name
'Nguyen, Qui-Hien'
'Guo, Shu-Min'
'Royal, Titouan'
'Baudoin, Olivier'
'Cramer, Nicolai'

_publ_section_title
;
 Intermolecular Palladium(0)-Catalyzed Atropo-enantioselective C-H
 Arylation of Heteroarenes.
;
_journal_name_full 'Journal of the American Chemical Society'
_journal_paper_doi 10.1021/jacs.9b12299
_journal_year 2020
_chemical_absolute_configuration rmad
_chemical_formula_moiety 'C17 H19 N3 O'
_chemical_formula_sum 'C17 H19 N3 O'
_chemical_formula_weight 281.35
_space_group_crystal_system monoclinic
_space_group_IT_number 4
_space_group_name_Hall 'P 2yb'
_space_group_name_H-M_alt 'P 1 21 1'
_atom_sites_solution_hydrogens geom
_atom_sites_solution_primary dual
_atom_sites_solution_secondary difmap
_audit_creation_method SHELXL-2018/3
_cell_angle_alpha 90
_cell_angle_beta 98.3391(15)
_cell_angle_gamma 90
_cell_formula_units_Z 8
_cell_length_a 19.0810(3)
_cell_length_b 8.25102(13)
_cell_length_c 19.9954(3)
_cell_measurement_reflns_used 19587
_cell_measurement_temperature 140.00(10)
_cell_measurement_theta_max 72.4760
_cell_measurement_theta_min 3.4390
_cell_volume 3114.75(8)
_computing_cell_refinement 'CrysAlisPro 1.171.40.53 (Rigaku OD, 2019)'
_computing_data_collection 'CrysAlisPro 1.171.40.53 (Rigaku OD, 2019)'
_computing_data_reduction 'CrysAlisPro 1.171.40.53 (Rigaku OD, 2019)'
_computing_molecular_graphics 'Mercury 4.2.0 (CCDC, 2019)'
_computing_publication_material 'CIFTab (Sheldrick, 2016)'
_computing_structure_refinement 'SHELXL-2018/3 (Sheldrick, 2018)'
_computing_structure_solution 'SHELXT (Sheldrick, 2015)'
_diffrn_ambient_environment N~2~
_diffrn_ambient_temperature 140.00(10)
_diffrn_detector 'CCD plate'
_diffrn_detector_area_resol_mean 5.2817
_diffrn_detector_type AtlasS2
_diffrn_measured_fraction_theta_full 0.999
_diffrn_measured_fraction_theta_max 0.990
_diffrn_measurement_details
;
List of Runs (angles in degrees, time in seconds):

  # Type    Start    End  Width  t~exp~   \w     \q     \k     \f   Frames
--------------------------------------------------------------------------
  1  \w      2.00  27.00   1.00    3.00    --   38.00  88.00  10.71   25
  2  \w    -68.00  30.00   1.00    3.00    --  -40.91  57.00  30.00   98
  3  \w   -107.00 -18.00   1.00    3.00    --  -40.91 -38.00  30.00   89
  4  \w    -91.00 -13.00   1.00    3.00    --  -40.91 -57.00-150.00   78
  5  \w   -114.00 -18.00   1.00    3.00    --  -40.91 -38.00 -60.00   96
  6  \w     27.00  96.00   1.00    3.00    --   40.91-125.00-180.00   69
  7  \w      5.00  30.00   1.00    3.00    --   40.91  87.00  95.15   25
  8  \w     16.00  41.00   1.00    3.00    --   50.00  81.00 -72.36   25
  9  \w     16.00  41.00   1.00    3.00    --   50.00  81.00 101.36   25
 10  \w     16.00  41.00   1.00    3.00    --   50.00  81.00  -6.14   25
 11  \w     16.00  41.00   1.00    3.00    --   50.00  82.00-142.33   25
 12  \w     16.00  42.00   1.00    3.00    --   50.00  82.00 143.92   26
 13  \w     28.00  69.00   1.00    3.00    --   58.00  72.00  41.02   41
 14  \w     88.00 115.00   1.00    3.00    --   58.00  74.00 -98.12   27
 15  \w     33.00  60.00   1.00    3.00    --   58.00  74.00 -98.12   27
 16  \w     30.00  57.00   1.00    3.00    --   62.00  74.00 114.12   27
 17  \w    101.00 129.00   1.00    3.00    --   66.00  74.00 -57.56   28
 18  \w     36.00  61.00   1.00    3.00    --   66.00  74.00 -57.56   25
 19  \w     36.00  63.00   1.00    3.00    --   66.00  74.00 138.87   27
 20  \w     38.00  63.00   1.00    3.00    --   66.00  73.00 -33.32   25
 21  \w     41.00  67.00   1.00    3.00    --   70.00  64.00-160.38   26
 22  \w    104.00 145.00   1.00    3.00    --   70.00  73.00  56.60   41
 23  \w     98.00 145.00   1.00    3.00    --   70.00  74.00-134.73   47
 24  \w     40.00  69.00   1.00    3.00    --   70.00  68.00  26.05   29
 25  \w     38.00  84.00   1.00    3.00    --   70.00  73.00 152.64   46
 26  \w     38.00  65.00   1.00    3.00    --   70.00  73.00  56.60   27
 27  \w     39.00  69.00   1.00    3.00    --   70.00  74.00-134.73   30
 28  \w    100.00 144.00   1.00   12.00    --   74.00  55.00   6.17   44
 29  \w     51.00  78.00   1.00   12.00    --   74.00  55.00   6.17   27
 30  \w     46.00  73.00   1.00   12.00    --   74.00  57.00 -79.38   27
 31  \w     47.00  73.00   1.00   12.00    --   78.00  69.00  86.85   26
 32  \w     55.00  84.00   1.00   12.00    --   82.00  61.00 112.60   29
 33  \w     59.00  88.00   1.00   12.00    --   90.00  71.00 -60.05   29
 34  \w    110.00 168.00   1.00   12.00    --   94.00  74.00  25.66   58
 35  \w     62.00  96.00   1.00   12.00    --   94.00  74.00  25.66   34
 36  \w     77.00 149.00   1.00   12.00    --  105.15  61.00-150.00   72
 37  \w    123.00 150.00   1.00   12.00    --  105.15  61.00 150.00   27
 38  \w     76.00 103.00   1.00   12.00    --  105.15  61.00 150.00   27
 39  \w     79.00 126.00   1.00   12.00    --  105.15  61.00 -60.00   47
 40  \w     63.00 109.00   1.00   12.00    --  105.15-111.00  60.00   46
 41  \w     35.00 130.00   1.00   12.00    --  105.15 -45.00 -60.00   95
 42  \w     77.00 172.00   1.00   12.00    --  105.15  61.00   0.00   95
 43  \w    116.00 175.00   1.00   12.00    --  105.15  61.00-120.00   59
 44  \w     76.00 148.00   1.00   12.00    --  105.15  61.00 -30.00   72
 45  \w     76.00 104.00   1.00   12.00    --  105.15  61.00-120.00   28
 46  \w    110.00 174.00   1.00   12.00    --  105.15  61.00  60.00   64
 47  \w     76.00 103.00   1.00   12.00    --  105.15  61.00  60.00   27
 48  \w     28.00 107.00   1.00   12.00    --  105.15-108.00-151.00   79
 49  \w     77.00 158.00   1.00   12.00    --  105.15  61.00-180.00   81
 50  \w     66.00 125.00   1.00   12.00    --  105.15 178.00-120.00   59
 51  \w     76.00 162.00   1.00   12.00    --  105.15  61.00 120.00   86
 52  \w     33.00 106.00   1.00   12.00    --  105.15 -77.00 -90.00   73
 53  \w    112.00 171.00   1.00   12.00    --  105.15  61.00 -90.00   59
 54  \w     76.00 102.00   1.00   12.00    --  105.15  61.00 -90.00   26
 55  \w     30.00 105.00   1.00   12.00    --  105.15-111.00 120.00   75
 56  \w     81.00 108.00   1.00   12.00    --  105.15-111.00 -90.00   27
 57  \w     44.00  77.00   1.00   12.00    --  105.15-111.00 -90.00   33
 58  \w    115.00 174.00   1.00   12.00    --  105.15  61.00  90.00   59
 59  \w     76.00 103.00   1.00   12.00    --  105.15  61.00  90.00   27
;
_diffrn_measurement_device 'four-circle diffractometer'
_diffrn_measurement_device_type 'SuperNova, Dual, Cu at home/near, AtlasS2'
_diffrn_measurement_method '\w scans'
_diffrn_radiation_monochromator mirror
_diffrn_radiation_probe x-ray
_diffrn_radiation_type 'Cu K\a'
_diffrn_radiation_wavelength 1.54184
_diffrn_reflns_av_R_equivalents 0.0313
_diffrn_reflns_av_unetI/netI 0.0225
_diffrn_reflns_Laue_measured_fraction_full 0.999
_diffrn_reflns_Laue_measured_fraction_max 0.990
_diffrn_reflns_limit_h_max 23
_diffrn_reflns_limit_h_min -23
_diffrn_reflns_limit_k_max 10
_diffrn_reflns_limit_k_min -10
_diffrn_reflns_limit_l_max 23
_diffrn_reflns_limit_l_min -24
_diffrn_reflns_number 50406
_diffrn_reflns_point_group_measured_fraction_full 0.997
_diffrn_reflns_point_group_measured_fraction_max 0.978
_diffrn_reflns_theta_full 67.684
_diffrn_reflns_theta_max 72.662
_diffrn_reflns_theta_min 2.992
_diffrn_source 'micro-focus sealed X-ray tube'
_diffrn_source_type 'SuperNova (Cu) X-ray Source'
_exptl_absorpt_coefficient_mu 0.607
_exptl_absorpt_correction_T_max 1.000
_exptl_absorpt_correction_T_min 0.515
_exptl_absorpt_correction_type gaussian
_exptl_absorpt_process_details
;
CrysAlisPro 1.171.40.53 (Rigaku Oxford Diffraction, 2019)
Numerical absorption correction based on gaussian integration over
			a multifaceted crystal model
Empirical absorption correction using spherical harmonics,
 implemented in SCALE3 ABSPACK scaling algorithm.
;
_exptl_crystal_colour 'clear light yellow'
_exptl_crystal_density_diffrn 1.200
_exptl_crystal_description prism
_exptl_crystal_F_000 1200
_exptl_crystal_size_max 0.274
_exptl_crystal_size_mid 0.231
_exptl_crystal_size_min 0.221
_refine_diff_density_max 0.165
_refine_diff_density_min -0.168
_refine_diff_density_rms 0.032
_refine_ls_abs_structure_details
;
 Flack x determined using 4585 quotients [(I+)-(I-)]/[(I+)+(I-)]
 (Parsons, Flack and Wagner, Acta Cryst. B69 (2013) 249-259).
;
_refine_ls_abs_structure_Flack -0.01(7)
_refine_ls_extinction_coef 0.00098(13)
_refine_ls_extinction_expression Fc^*^=kFc[1+0.001xFc^2^\l^3^/sin(2\q)]^-1/4^
_refine_ls_extinction_method 'SHELXL-2018/3 (Sheldrick 2018)'
_refine_ls_goodness_of_fit_ref 1.016
_refine_ls_hydrogen_treatment constr
_refine_ls_matrix_type full
_refine_ls_number_parameters 808
_refine_ls_number_reflns 12132
_refine_ls_number_restraints 139
_refine_ls_restrained_S_all 1.041
_refine_ls_R_factor_all 0.0405
_refine_ls_R_factor_gt 0.0362
_refine_ls_shift/su_max 0.000
_refine_ls_shift/su_mean 0.000
_refine_ls_structure_factor_coef Fsqd
_refine_ls_weighting_details 'w=1/[\s^2^(Fo^2^)+(0.0582P)^2^+0.2253P] where P=(Fo^2^+2Fc^2^)/3'
_refine_ls_weighting_scheme calc
_refine_ls_wR_factor_gt 0.0961
_refine_ls_wR_factor_ref 0.0998
_reflns_Friedel_coverage 0.842
_reflns_Friedel_fraction_full 0.996
_reflns_Friedel_fraction_max 0.966
_reflns_number_gt 11050
_reflns_number_total 12132
_reflns_threshold_expression 'I > 2\s(I)'
_cod_data_source_file ja9b12299_si_003.cif
_cod_data_source_block qhn-1-943
_cod_original_cell_volume 3114.75(9)
_cod_original_sg_symbol_H-M 'P 21'
_cod_database_code 4134060
_shelx_shelxl_version_number 2018/3
_shelx_space_group_comment
;
The symmetry employed for this shelxl refinement is uniquely defined
by the following loop, which should always be used as a source of
symmetry information in preference to the above space-group names.
They are only intended as comments.
;
_shelx_estimated_absorpt_t_min 0.851
_shelx_estimated_absorpt_t_max 0.878

loop_
_space_group_symop_operation_xyz
'x, y, z'
'-x, y+1/2, -z'

loop_
_atom_site_label
_atom_site_type_symbol
_atom_site_fract_x
_atom_site_fract_y
_atom_site_fract_z
_atom_site_U_iso_or_equiv
_atom_site_adp_type
_atom_site_occupancy
_atom_site_site_symmetry_order
_atom_site_calc_flag
_atom_site_refinement_flags_posn
_atom_site_refinement_flags_adp
_atom_site_refinement_flags_occupancy
_atom_site_disorder_assembly
_atom_site_disorder_group
O1 O 0.64720(8) 0.5618(2) 0.26583(8) 0.0441(4) Uani 1 1 d . . . . .
N1 N 0.45997(9) 0.5639(2) 0.12053(9) 0.0389(4) Uani 1 1 d . . . . .
N2 N 0.45346(9) 0.6982(2) 0.15434(10) 0.0387(4) Uani 1 1 d . . . . .
N3 N 0.51887(8) 0.7573(2) 0.17256(9) 0.0340(4) Uani 1 1 d . . . . .
C1 C 0.56831(10) 0.6614(2) 0.15040(10) 0.0314(4) Uani 1 1 d . . . . .
C2 C 0.52974(10) 0.5372(3) 0.11709(11) 0.0361(4) Uani 1 1 d . . . . .
C3 C 0.64475(10) 0.7003(2) 0.16426(10) 0.0314(4) Uani 1 1 d . . . . .
C4 C 0.67719(10) 0.7938(2) 0.11748(10) 0.0315(4) Uani 1 1 d . . . . .
C5 C 0.63935(10) 0.8534(3) 0.05629(11) 0.0359(4) Uani 1 1 d . . . . .
H5 H 0.590465 0.828468 0.044924 0.043 Uiso 1 1 calc R U . . .
C6 C 0.67210(11) 0.9468(3) 0.01306(12) 0.0402(5) Uani 1 1 d . . . . .
H6 H 0.645764 0.985739 -0.027746 0.048 Uiso 1 1 calc R U . . .
C7 C 0.74484(12) 0.9853(3) 0.02903(12) 0.0428(5) Uani 1 1 d . . . . .
H7 H 0.767164 1.050622 -0.000825 0.051 Uiso 1 1 calc R U . . .
C8 C 0.78291(11) 0.9285(3) 0.08725(12) 0.0400(5) Uani 1 1 d . . . . .
H8 H 0.831791 0.954514 0.097442 0.048 Uiso 1 1 calc R U . . .
C9 C 0.75093(10) 0.8314(2) 0.13290(11) 0.0343(4) Uani 1 1 d . . . . .
C10 C 0.78912(10) 0.7698(3) 0.19311(12) 0.0403(5) Uani 1 1 d . . . . .
H10 H 0.838378 0.791995 0.203214 0.048 Uiso 1 1 calc R U . . .
C11 C 0.75734(11) 0.6790(3) 0.23746(12) 0.0401(5) Uani 1 1 d . . . . .
H11 H 0.784482 0.638317 0.277528 0.048 Uiso 1 1 calc R U . . .
C12 C 0.68395(10) 0.6459(3) 0.22346(11) 0.0355(4) Uani 1 1 d . . . . .
C13 C 0.68391(14) 0.5105(3) 0.32975(13) 0.0508(6) Uani 1 1 d . . . . .
H13A H 0.724388 0.442824 0.322637 0.076 Uiso 1 1 calc R U . . .
H13B H 0.651719 0.447781 0.353734 0.076 Uiso 1 1 calc R U . . .
H13C H 0.700775 0.605684 0.356682 0.076 Uiso 1 1 calc R U . . .
C14 C 0.55288(13) 0.3908(3) 0.08156(14) 0.0501(6) Uani 1 1 d . . . . .
H14 H 0.512389 0.312613 0.076468 0.060 Uiso 1 1 calc R U . . .
C15 C 0.56726(16) 0.4327(4) 0.01031(15) 0.0663(8) Uani 1 1 d . . . . .
H15A H 0.525534 0.486002 -0.014626 0.099 Uiso 1 1 calc R U . . .
H15B H 0.577396 0.333235 -0.013281 0.099 Uiso 1 1 calc R U . . .
H15C H 0.608051 0.505864 0.013176 0.099 Uiso 1 1 calc R U . . .
C16 C 0.61597(17) 0.3047(4) 0.12281(18) 0.0701(9) Uani 1 1 d . . . . .
H16A H 0.657933 0.374341 0.125844 0.105 Uiso 1 1 calc R U . . .
H16B H 0.625182 0.202615 0.100623 0.105 Uiso 1 1 calc R U . . .
H16C H 0.605173 0.282255 0.168343 0.105 Uiso 1 1 calc R U . . .
C17 C 0.52933(13) 0.9043(3) 0.21287(15) 0.0525(6) Uani 1 1 d . . . . .
H17A H 0.483211 0.951976 0.217434 0.079 Uiso 1 1 calc R U . . .
H17B H 0.557168 0.982021 0.190577 0.079 Uiso 1 1 calc R U . . .
H17C H 0.554650 0.878120 0.257769 0.079 Uiso 1 1 calc R U . . .
O2 O 0.23436(7) 0.5876(2) 0.14800(8) 0.0409(4) Uani 1 1 d . . . . .
N4 N 0.10177(8) 0.7437(2) -0.03680(8) 0.0340(4) Uani 1 1 d . . . . .
N5 N 0.08011(9) 0.6002(2) -0.01930(9) 0.0362(4) Uani 1 1 d . . . . .
N6 N 0.09151(8) 0.5935(2) 0.04844(8) 0.0315(3) Uani 1 1 d . . . . .
C18 C 0.12067(9) 0.7331(2) 0.07540(9) 0.0285(4) Uani 1 1 d . . . . .
C19 C 0.12715(9) 0.8284(3) 0.02018(9) 0.0303(4) Uani 1 1 d . . . . .
C20 C 0.13709(9) 0.7581(2) 0.14889(9) 0.0275(4) Uani 1 1 d . . . . .
C21 C 0.09258(9) 0.8570(2) 0.18341(9) 0.0280(4) Uani 1 1 d . . . . .
C22 C 0.03373(10) 0.9436(3) 0.14874(10) 0.0333(4) Uani 1 1 d . . . . .
H22 H 0.023186 0.936716 0.100915 0.040 Uiso 1 1 calc R U . . .
C23 C -0.00767(12) 1.0367(3) 0.18384(11) 0.0455(5) Uani 1 1 d . . . . .
H23 H -0.046181 1.095835 0.160088 0.055 Uiso 1 1 calc R U . . .
C24 C 0.00610(14) 1.0458(3) 0.25469(12) 0.0538(7) Uani 1 1 d . . . . .
H24 H -0.023375 1.110136 0.278490 0.065 Uiso 1 1 calc R U . . .
C25 C 0.06153(13) 0.9628(3) 0.28947(11) 0.0457(5) Uani 1 1 d . . . . .
H25 H 0.069830 0.968042 0.337429 0.055 Uiso 1 1 calc R U . . .
C26 C 0.10680(11) 0.8688(2) 0.25484(10) 0.0324(4) Uani 1 1 d . . . . .
C27 C 0.16561(11) 0.7846(3) 0.28981(10) 0.0361(4) Uani 1 1 d . . . . .
H27 H 0.174887 0.790994 0.337713 0.043 Uiso 1 1 calc R U . . .
C28 C 0.20931(10) 0.6945(3) 0.25613(11) 0.0352(4) Uani 1 1 d . . . . .
H28 H 0.249418 0.641670 0.280353 0.042 Uiso 1 1 calc R U . . .
C29 C 0.19459(10) 0.6801(2) 0.18519(10) 0.0303(4) Uani 1 1 d . . . . .
C30 C 0.30216(11) 0.5349(3) 0.18015(12) 0.0441(5) Uani 1 1 d . . . . .
H30A H 0.326434 0.476932 0.147386 0.066 Uiso 1 1 calc R U . . .
H30B H 0.296205 0.462384 0.217734 0.066 Uiso 1 1 calc R U . . .
H30C H 0.330410 0.629131 0.197405 0.066 Uiso 1 1 calc R U . . .
C31 C 0.15746(11) 0.9953(3) 0.01778(10) 0.0341(4) Uani 1 1 d . . . . .
H31 H 0.169286 1.034457 0.065403 0.041 Uiso 1 1 calc R U . . .
C32 C 0.22627(11) 0.9922(3) -0.01311(12) 0.0440(5) Uani 1 1 d . . . . .
H32A H 0.259524 0.915730 0.012031 0.066 Uiso 1 1 calc R U . . .
H32B H 0.247276 1.100761 -0.010693 0.066 Uiso 1 1 calc R U . . .
H32C H 0.216089 0.957959 -0.060465 0.066 Uiso 1 1 calc R U . . .
C33 C 0.10444(12) 1.1143(3) -0.01971(11) 0.0411(5) Uani 1 1 d . . . . .
H33A H 0.091795 1.079013 -0.066712 0.062 Uiso 1 1 calc R U . . .
H33B H 0.125707 1.222521 -0.018733 0.062 Uiso 1 1 calc R U . . .
H33C H 0.061759 1.117722 0.002249 0.062 Uiso 1 1 calc R U . . .
C34 C 0.07410(12) 0.4475(3) 0.08424(12) 0.0427(5) Uani 1 1 d . . . . .
H34A H 0.039467 0.382794 0.054561 0.064 Uiso 1 1 calc R U . . .
H34B H 0.054012 0.478585 0.124799 0.064 Uiso 1 1 calc R U . . .
H34C H 0.117157 0.383487 0.097328 0.064 Uiso 1 1 calc R U . . .
O3 O 0.23049(8) 0.5551(2) 0.63383(9) 0.0523(4) Uani 1 1 d . . . . .
N7 N 0.10436(9) 0.7622(2) 0.45643(9) 0.0387(4) Uani 1 1 d . . . . .
N8 N 0.07623(9) 0.6230(2) 0.47010(9) 0.0410(4) Uani 1 1 d . . . . .
N9 N 0.08747(9) 0.6054(2) 0.53744(9) 0.0350(4) Uani 1 1 d . . . . .
C35 C 0.12307(9) 0.7334(2) 0.56781(10) 0.0307(4) Uani 1 1 d . . . . .
C36 C 0.13374(11) 0.8332(3) 0.51564(10) 0.0356(4) Uani 1 1 d . . . . .
C37 C 0.14209(10) 0.7460(2) 0.64198(10) 0.0313(4) Uani 1 1 d . . . . .
C38 C 0.10347(10) 0.8507(2) 0.67977(10) 0.0318(4) Uani 1 1 d . . . . .
C39 C 0.04645(11) 0.9482(3) 0.64922(10) 0.0364(4) Uani 1 1 d . . . . .
H39 H 0.032849 0.945187 0.601617 0.044 Uiso 1 1 calc R U . . .
C40 C 0.01095(13) 1.0466(3) 0.68798(12) 0.0468(5) Uani 1 1 d . . . . .
H40 H -0.026521 1.113242 0.666961 0.056 Uiso 1 1 calc R U . . .
C41 C 0.02944(15) 1.0501(3) 0.75876(13) 0.0550(6) Uani 1 1 d . . . . .
H41 H 0.004282 1.118777 0.785126 0.066 Uiso 1 1 calc R U . . .
C42 C 0.08296(15) 0.9561(3) 0.78952(11) 0.0506(6) Uani 1 1 d . . . . .
H42 H 0.094215 0.957655 0.837380 0.061 Uiso 1 1 calc R U . . .
C43 C 0.12204(12) 0.8562(3) 0.75128(10) 0.0389(5) Uani 1 1 d . . . . .
C44 C 0.17899(13) 0.7590(3) 0.78213(11) 0.0459(6) Uani 1 1 d . . . . .
H44 H 0.191394 0.761741 0.829876 0.055 Uiso 1 1 calc R U . . .
C45 C 0.21640(12) 0.6617(3) 0.74503(12) 0.0457(6) Uani 1 1 d . . . . .
H45 H 0.255097 0.599561 0.766672 0.055 Uiso 1 1 calc R U . . .
C46 C 0.19720(11) 0.6539(3) 0.67415(11) 0.0376(5) Uani 1 1 d . . . . .
C47 C 0.30025(12) 0.5013(4) 0.65907(16) 0.0604(8) Uani 1 1 d . . . . .
H47A H 0.320808 0.447249 0.622824 0.091 Uiso 1 1 calc R U . . .
H47B H 0.298331 0.425042 0.696338 0.091 Uiso 1 1 calc R U . . .
H47C H 0.329620 0.594598 0.675419 0.091 Uiso 1 1 calc R U . . .
C48 C 0.17024(14) 0.9944(3) 0.51829(12) 0.0465(5) Uani 1 1 d . . . . .
H48 H 0.181754 1.025845 0.566948 0.056 Uiso 1 1 calc R U . . .
C49 C 0.12134(17) 1.1259(3) 0.48277(16) 0.0650(8) Uani 1 1 d . . . . .
H49A H 0.113423 1.105259 0.433994 0.098 Uiso 1 1 calc R U . . .
H49B H 0.143507 1.232389 0.491512 0.098 Uiso 1 1 calc R U . . .
H49C H 0.075898 1.123832 0.500155 0.098 Uiso 1 1 calc R U . . .
C50 C 0.23950(15) 0.9851(4) 0.48968(16) 0.0644(8) Uani 1 1 d . . . . .
H50A H 0.269437 0.900319 0.513313 0.097 Uiso 1 1 calc R U . . .
H50B H 0.263979 1.089587 0.495843 0.097 Uiso 1 1 calc R U . . .
H50C H 0.229839 0.959255 0.441377 0.097 Uiso 1 1 calc R U . . .
C51 C 0.06298(14) 0.4611(3) 0.56979(14) 0.0525(6) Uani 1 1 d . . . . .
H51A H 0.032446 0.396776 0.536136 0.079 Uiso 1 1 calc R U . . .
H51B H 0.036202 0.494014 0.605815 0.079 Uiso 1 1 calc R U . . .
H51C H 0.103900 0.395914 0.589082 0.079 Uiso 1 1 calc R U . . .
O4 O 0.35206(8) 0.0454(2) 0.22212(9) 0.0494(4) Uani 1 1 d . . . . .
N10 N 0.53657(10) 0.0614(2) 0.37649(10) 0.0442(4) Uani 1 1 d . . . . .
N11 N 0.54511(9) 0.1904(2) 0.34022(10) 0.0411(4) Uani 1 1 d . . . . .
N12 N 0.48055(9) 0.2470(2) 0.31698(10) 0.0379(4) Uani 1 1 d . . . . .
C52 C 0.42944(10) 0.1553(3) 0.33810(11) 0.0354(4) Uani 1 1 d . . . . .
C53 C 0.46616(12) 0.0359(3) 0.37605(12) 0.0439(5) Uani 1 1 d . . . . .
C54 C 0.35301(10) 0.1915(3) 0.32185(12) 0.0372(5) Uani 1 1 d . . . . .
C55 C 0.31940(11) 0.2874(3) 0.36719(13) 0.0408(5) Uani 1 1 d . . . . .
C56 C 0.35695(13) 0.3533(3) 0.42751(13) 0.0463(5) Uani 1 1 d . . . . .
H56 H 0.406011 0.330720 0.439235 0.056 Uiso 1 1 calc R U . . .
C57 C 0.32345(14) 0.4492(3) 0.46914(15) 0.0545(6) Uani 1 1 d . . . . .
H57 H 0.349561 0.492158 0.509305 0.065 Uiso 1 1 calc R U . . .
C58 C 0.25091(15) 0.4847(3) 0.45303(16) 0.0571(7) Uani 1 1 d . . . . .
H58 H 0.228440 0.552511 0.481921 0.068 Uiso 1 1 calc R U . . .
C59 C 0.21269(13) 0.4217(3) 0.39585(15) 0.0537(7) Uani 1 1 d . . . . .
H59 H 0.163521 0.444830 0.385744 0.064 Uiso 1 1 calc R U . . .
C60 C 0.24557(12) 0.3216(3) 0.35102(13) 0.0448(5) Uani 1 1 d . . . . .
C61 C 0.20819(12) 0.2550(3) 0.29145(15) 0.0507(6) Uani 1 1 d . . . . .
H61 H 0.158789 0.274870 0.280838 0.061 Uiso 1 1 calc R U . . .
C62 C 0.24099(12) 0.1626(3) 0.24847(14) 0.0488(6) Uani 1 1 d . . . . .
H62 H 0.214374 0.118420 0.208809 0.059 Uiso 1 1 calc R U . . .
C63 C 0.31481(11) 0.1327(3) 0.26316(12) 0.0415(5) Uani 1 1 d . . . . .
C64 C 0.31902(13) 0.0091(3) 0.15498(13) 0.0518(6) Uani 1 1 d . . . . .
H64A H 0.303778 0.110056 0.131407 0.078 Uiso 1 1 calc R U . . .
H64B H 0.277763 -0.060548 0.156897 0.078 Uiso 1 1 calc R U . . .
H64C H 0.352863 -0.046995 0.130599 0.078 Uiso 1 1 calc R U . . .
C65A C 0.43892(19) -0.1061(4) 0.41135(19) 0.0796(10) Uani 1 1 d D U . . .
H65A H 0.480118 -0.181378 0.412097 0.096 Uiso 0.5 1 calc R U P A 1
H65C H 0.390299 -0.128591 0.387080 0.096 Uiso 0.25 1 calc R U P B 3
H65B H 0.388281 -0.078040 0.413308 0.096 Uiso 0.25 1 calc R U P C 2
C66A C 0.3853(4) -0.2005(9) 0.3712(4) 0.083(2) Uani 0.5 1 d D U P D 1
H66A H 0.341008 -0.138683 0.363605 0.124 Uiso 0.5 1 calc R U P D 1
H66B H 0.377726 -0.301459 0.394994 0.124 Uiso 0.5 1 calc R U P D 1
H66C H 0.400541 -0.225864 0.327664 0.124 Uiso 0.5 1 calc R U P D 1
C66B C 0.4343(9) -0.2568(13) 0.3612(6) 0.074(3) Uani 0.25 1 d D U P D 2
H66D H 0.403008 -0.229988 0.319328 0.111 Uiso 0.25 1 calc R U P D 2
H66E H 0.415325 -0.350794 0.382558 0.111 Uiso 0.25 1 calc R U P D 2
H66F H 0.481685 -0.282298 0.350743 0.111 Uiso 0.25 1 calc R U P D 2
C66C C 0.4768(8) -0.2535(15) 0.4109(10) 0.096(4) Uani 0.25 1 d D U P D 3
H66G H 0.479724 -0.284909 0.364080 0.145 Uiso 0.25 1 calc R U P D 3
H66H H 0.452315 -0.338393 0.432735 0.145 Uiso 0.25 1 calc R U P D 3
H66I H 0.524732 -0.239151 0.435448 0.145 Uiso 0.25 1 calc R U P D 3
C67A C 0.4418(5) -0.0772(12) 0.4875(4) 0.089(3) Uani 0.5 1 d D U P D 1
H67A H 0.487532 -0.028840 0.505692 0.134 Uiso 0.5 1 calc R U P D 1
H67B H 0.436260 -0.180705 0.510216 0.134 Uiso 0.5 1 calc R U P D 1
H67C H 0.403496 -0.003608 0.495279 0.134 Uiso 0.5 1 calc R U P D 1
C67B C 0.4664(8) -0.1403(18) 0.4783(7) 0.080(3) Uani 0.25 1 d D U P D 2
H67D H 0.514633 -0.182708 0.480418 0.120 Uiso 0.25 1 calc R U P D 2
H67E H 0.436530 -0.221207 0.496351 0.120 Uiso 0.25 1 calc R U P D 2
H67F H 0.467333 -0.040861 0.505258 0.120 Uiso 0.25 1 calc R U P D 2
C67C C 0.4290(15) -0.045(3) 0.4818(9) 0.080(3) Uani 0.25 1 d D U P D 3
H67G H 0.472065 0.010429 0.502460 0.120 Uiso 0.25 1 calc R U P D 3
H67H H 0.419658 -0.137700 0.510070 0.120 Uiso 0.25 1 calc R U P D 3
H67I H 0.388868 0.029857 0.477882 0.120 Uiso 0.25 1 calc R U P D 3
C68 C 0.47190(14) 0.3866(4) 0.27232(18) 0.0682(9) Uani 1 1 d . . . . .
H68A H 0.518522 0.431506 0.267742 0.102 Uiso 1 1 calc R U . . .
H68B H 0.443529 0.469191 0.291275 0.102 Uiso 1 1 calc R U . . .
H68C H 0.447816 0.353402 0.227788 0.102 Uiso 1 1 calc R U . . .

loop_
_atom_site_aniso_label
_atom_site_aniso_U_11
_atom_site_aniso_U_22
_atom_site_aniso_U_33
_atom_site_aniso_U_23
_atom_site_aniso_U_13
_atom_site_aniso_U_12
O1 0.0365(7) 0.0527(9) 0.0423(8) 0.0088(7) 0.0032(6) -0.0022(7)
N1 0.0296(8) 0.0459(10) 0.0414(10) -0.0008(8) 0.0055(7) -0.0063(7)
N2 0.0262(8) 0.0437(10) 0.0468(10) 0.0007(8) 0.0074(7) -0.0021(7)
N3 0.0256(7) 0.0369(9) 0.0399(9) -0.0026(8) 0.0064(7) -0.0014(7)
C1 0.0270(9) 0.0352(10) 0.0328(10) 0.0000(8) 0.0073(7) 0.0005(7)
C2 0.0316(9) 0.0411(11) 0.0361(10) -0.0039(9) 0.0065(8) -0.0037(8)
C3 0.0264(9) 0.0318(9) 0.0364(10) -0.0047(8) 0.0052(7) 0.0014(7)
C4 0.0273(9) 0.0293(9) 0.0387(10) -0.0076(8) 0.0077(8) 0.0006(7)
C5 0.0294(9) 0.0395(11) 0.0396(11) -0.0040(9) 0.0076(8) 0.0013(8)
C6 0.0389(10) 0.0409(11) 0.0421(12) -0.0006(10) 0.0101(9) 0.0009(9)
C7 0.0417(11) 0.0385(11) 0.0517(13) -0.0014(10) 0.0186(10) -0.0040(9)
C8 0.0313(10) 0.0380(11) 0.0535(13) -0.0104(10) 0.0152(9) -0.0066(8)
C9 0.0277(9) 0.0324(10) 0.0442(11) -0.0098(9) 0.0095(8) -0.0010(8)
C10 0.0248(9) 0.0412(11) 0.0541(13) -0.0099(10) 0.0031(9) -0.0010(8)
C11 0.0302(10) 0.0432(12) 0.0452(12) -0.0050(10) -0.0004(8) 0.0061(9)
C12 0.0311(9) 0.0359(10) 0.0397(11) -0.0035(9) 0.0053(8) 0.0016(8)
C13 0.0526(13) 0.0482(13) 0.0483(14) 0.0120(11) -0.0034(11) 0.0027(11)
C14 0.0435(12) 0.0487(13) 0.0591(15) -0.0212(12) 0.0112(11) -0.0076(10)
C15 0.0650(16) 0.077(2) 0.0615(17) -0.0318(16) 0.0261(14) -0.0189(15)
C16 0.0698(18) 0.0479(15) 0.093(2) -0.0213(15) 0.0121(16) 0.0117(13)
C17 0.0380(11) 0.0471(13) 0.0739(17) -0.0235(12) 0.0130(11) 0.0006(10)
O2 0.0311(7) 0.0513(9) 0.0408(8) 0.0011(7) 0.0068(6) 0.0146(6)
N4 0.0292(8) 0.0435(10) 0.0294(8) -0.0072(7) 0.0041(6) 0.0021(7)
N5 0.0317(8) 0.0451(10) 0.0316(9) -0.0111(8) 0.0038(6) -0.0001(7)
N6 0.0277(7) 0.0325(8) 0.0349(9) -0.0063(7) 0.0061(6) -0.0004(6)
C18 0.0231(8) 0.0326(9) 0.0297(9) -0.0033(8) 0.0039(7) 0.0021(7)
C19 0.0262(8) 0.0394(10) 0.0253(9) -0.0040(8) 0.0037(7) 0.0024(8)
C20 0.0261(8) 0.0291(9) 0.0279(9) 0.0000(7) 0.0056(7) -0.0017(7)
C21 0.0285(8) 0.0286(9) 0.0270(9) 0.0001(7) 0.0047(7) -0.0005(7)
C22 0.0344(9) 0.0400(10) 0.0255(9) 0.0005(8) 0.0042(7) 0.0065(9)
C23 0.0477(12) 0.0535(13) 0.0359(11) 0.0019(10) 0.0079(9) 0.0228(11)
C24 0.0654(15) 0.0612(16) 0.0369(12) -0.0050(11) 0.0145(11) 0.0288(13)
C25 0.0601(14) 0.0508(13) 0.0268(10) -0.0030(9) 0.0079(9) 0.0150(11)
C26 0.0371(10) 0.0322(10) 0.0281(9) -0.0005(8) 0.0056(8) 0.0011(8)
C27 0.0420(11) 0.0402(11) 0.0247(9) 0.0032(8) 0.0006(8) 0.0001(9)
C28 0.0303(9) 0.0401(11) 0.0340(10) 0.0061(8) 0.0003(8) 0.0020(8)
C29 0.0263(8) 0.0315(10) 0.0339(10) 0.0023(8) 0.0072(7) 0.0017(7)
C30 0.0294(10) 0.0513(13) 0.0529(13) 0.0142(11) 0.0100(9) 0.0099(9)
C31 0.0382(10) 0.0395(11) 0.0251(9) -0.0020(8) 0.0059(8) -0.0028(8)
C32 0.0381(11) 0.0505(13) 0.0449(12) 0.0044(10) 0.0117(9) -0.0048(10)
C33 0.0479(12) 0.0392(11) 0.0376(11) -0.0001(9) 0.0107(9) 0.0049(9)
C34 0.0476(12) 0.0346(11) 0.0470(13) -0.0051(10) 0.0106(10) -0.0065(9)
O3 0.0384(8) 0.0635(11) 0.0543(10) 0.0056(9) 0.0043(7) 0.0163(8)
N7 0.0384(9) 0.0471(11) 0.0306(9) -0.0049(8) 0.0055(7) 0.0032(8)
N8 0.0389(9) 0.0502(11) 0.0341(9) -0.0113(8) 0.0065(7) -0.0025(8)
N9 0.0321(8) 0.0380(9) 0.0357(9) -0.0074(8) 0.0074(7) -0.0031(7)
C35 0.0257(8) 0.0343(10) 0.0320(10) -0.0015(8) 0.0035(7) 0.0006(7)
C36 0.0360(10) 0.0413(11) 0.0292(10) -0.0006(8) 0.0036(8) -0.0005(8)
C37 0.0311(9) 0.0326(10) 0.0296(9) 0.0030(8) 0.0026(7) -0.0064(8)
C38 0.0359(10) 0.0315(10) 0.0273(9) 0.0016(8) 0.0027(7) -0.0079(8)
C39 0.0406(10) 0.0405(11) 0.0281(10) -0.0006(8) 0.0051(8) -0.0004(9)
C40 0.0555(13) 0.0473(13) 0.0392(12) -0.0001(10) 0.0121(10) 0.0090(11)
C41 0.0762(17) 0.0499(14) 0.0419(13) -0.0091(11) 0.0185(12) 0.0046(13)
C42 0.0761(16) 0.0484(13) 0.0276(11) -0.0061(10) 0.0083(10) -0.0072(13)
C43 0.0500(12) 0.0364(11) 0.0290(10) 0.0027(8) 0.0013(9) -0.0116(9)
C44 0.0574(13) 0.0462(13) 0.0303(10) 0.0074(10) -0.0069(10) -0.0134(11)
C45 0.0427(11) 0.0462(13) 0.0442(12) 0.0146(10) -0.0075(10) -0.0063(10)
C46 0.0326(10) 0.0389(11) 0.0405(11) 0.0070(9) 0.0028(8) -0.0029(8)
C47 0.0352(12) 0.0636(17) 0.084(2) 0.0283(15) 0.0134(12) 0.0106(11)
C48 0.0593(13) 0.0483(13) 0.0323(11) 0.0023(10) 0.0079(10) -0.0133(11)
C49 0.084(2) 0.0455(14) 0.0665(18) 0.0098(13) 0.0143(15) -0.0032(14)
C50 0.0591(15) 0.0712(19) 0.0648(17) 0.0003(15) 0.0152(13) -0.0230(14)
C51 0.0593(14) 0.0453(13) 0.0552(15) -0.0079(12) 0.0158(12) -0.0196(12)
O4 0.0363(8) 0.0590(10) 0.0510(9) -0.0062(8) 0.0005(7) 0.0046(7)
N10 0.0391(9) 0.0442(10) 0.0480(11) 0.0063(9) 0.0026(8) 0.0059(8)
N11 0.0294(8) 0.0444(10) 0.0493(11) 0.0051(9) 0.0050(7) 0.0035(7)
N12 0.0280(8) 0.0369(9) 0.0493(10) 0.0076(8) 0.0069(7) 0.0012(7)
C52 0.0321(10) 0.0357(10) 0.0402(11) 0.0014(9) 0.0110(8) -0.0006(8)
C53 0.0421(11) 0.0438(12) 0.0457(12) 0.0104(10) 0.0069(9) -0.0001(10)
C54 0.0298(9) 0.0334(10) 0.0497(12) 0.0069(9) 0.0097(8) -0.0008(8)
C55 0.0342(10) 0.0338(10) 0.0579(14) 0.0091(10) 0.0182(9) 0.0005(8)
C56 0.0428(12) 0.0424(12) 0.0573(14) 0.0023(11) 0.0197(10) -0.0056(10)
C57 0.0571(14) 0.0452(13) 0.0670(17) -0.0025(13) 0.0282(12) -0.0048(12)
C58 0.0606(15) 0.0434(13) 0.0750(19) 0.0049(13) 0.0359(14) 0.0044(12)
C59 0.0441(12) 0.0457(13) 0.0780(18) 0.0198(13) 0.0315(12) 0.0106(10)
C60 0.0359(11) 0.0384(12) 0.0633(15) 0.0147(11) 0.0188(10) 0.0030(9)
C61 0.0291(10) 0.0490(13) 0.0759(17) 0.0174(13) 0.0138(11) 0.0042(9)
C62 0.0314(10) 0.0500(13) 0.0636(15) 0.0079(12) 0.0023(10) -0.0039(10)
C63 0.0324(10) 0.0383(11) 0.0547(13) 0.0048(10) 0.0095(9) 0.0018(8)
C64 0.0468(13) 0.0523(14) 0.0534(15) -0.0037(12) -0.0023(10) -0.0002(11)
C65A 0.076(2) 0.068(2) 0.097(2) 0.0424(19) 0.0198(18) -0.0069(16)
C66A 0.090(5) 0.056(4) 0.099(5) 0.027(4) 0.003(4) -0.024(4)
C66B 0.103(9) 0.037(5) 0.081(8) 0.011(5) 0.009(7) -0.029(6)
C66C 0.100(8) 0.054(6) 0.135(10) 0.036(7) 0.016(8) -0.001(6)
C67A 0.052(5) 0.123(8) 0.099(5) 0.093(5) 0.030(4) 0.046(4)
C67B 0.070(7) 0.083(6) 0.088(6) 0.058(5) 0.018(5) 0.035(5)
C67C 0.070(7) 0.083(6) 0.088(6) 0.058(5) 0.018(5) 0.035(5)
C68 0.0388(12) 0.0613(17) 0.105(2) 0.0455(17) 0.0112(14) -0.0004(11)

loop_
_atom_type_symbol
_atom_type_description
_atom_type_scat_dispersion_real
_atom_type_scat_dispersion_imag
_atom_type_scat_source
C C 0.0181 0.0091 'International Tables Vol C Tables 4.2.6.8 and 6.1.1.4'
H H 0.0000 0.0000 'International Tables Vol C Tables 4.2.6.8 and 6.1.1.4'
N N 0.0311 0.0180 'International Tables Vol C Tables 4.2.6.8 and 6.1.1.4'
O O 0.0492 0.0322 'International Tables Vol C Tables 4.2.6.8 and 6.1.1.4'

loop_
_exptl_crystal_face_index_h
_exptl_crystal_face_index_k
_exptl_crystal_face_index_l
_exptl_crystal_face_perp_dist
2 -1 -2 0.1555
-2 1 1 0.1260
-2 1 0 0.1401
2 1 -2 0.1087
2 1 1 0.1184
-1 -1 -2 0.1459
1 0 -1 0.1334
-2 0 1 0.1228
2 0 -1 0.1088
1 0 0 0.1201
0 0 -1 0.1272
2 -1 2 0.0957
-2 1 -2 0.1490
1 -2 1 0.0958
-1 -2 2 0.0992
-1 -2 0 0.1116
-1 -1 1 0.0996
-2 -1 0 0.0954
1 1 2 0.1012
-10 -3 -1 0.1063
11 3 -2 0.1176
-10 2 7 0.1192
11 -2 -1 0.1020
-3 0 -12 0.1088
5 -1 11 0.1159
-2 1 -12 0.1120
10 -3 1 0.0957
7 2 -10 0.1135
-5 1 12 0.0936
-10 -3 5 0.1119
2 3 9 0.0881
-5 -1 -2 0.0998
0 1 -5 0.1026
0 1 -1 0.1232

loop_
_geom_angle_atom_site_label_1
_geom_angle_atom_site_label_2
_geom_angle_atom_site_label_3
_geom_angle
C12 O1 C13 118.43(17)
N2 N1 C2 109.19(17)
N1 N2 N3 107.03(16)
N2 N3 C1 111.36(17)
N2 N3 C17 120.10(17)
C1 N3 C17 128.51(17)
N3 C1 C2 104.15(16)
N3 C1 C3 121.80(18)
C2 C1 C3 134.05(18)
N1 C2 C1 108.27(18)
N1 C2 C14 120.76(19)
C1 C2 C14 130.98(19)
C12 C3 C4 120.47(18)
C12 C3 C1 119.15(18)
C4 C3 C1 120.38(17)
C5 C4 C3 122.75(17)
C5 C4 C9 118.27(19)
C3 C4 C9 118.98(18)
C6 C5 C4 121.13(19)
C5 C6 C7 120.3(2)
C8 C7 C6 120.0(2)
C7 C8 C9 121.23(19)
C10 C9 C8 122.45(19)
C10 C9 C4 118.49(19)
C8 C9 C4 119.1(2)
C11 C10 C9 121.91(19)
C10 C11 C12 119.8(2)
O1 C12 C3 115.73(17)
O1 C12 C11 123.94(19)
C3 C12 C11 120.3(2)
C2 C14 C15 111.3(2)
C2 C14 C16 112.4(2)
C15 C14 C16 111.9(2)
C29 O2 C30 117.59(17)
N5 N4 C19 109.00(17)
N4 N5 N6 107.09(15)
N5 N6 C18 111.31(17)
N5 N6 C34 120.83(17)
C18 N6 C34 127.85(17)
N6 C18 C19 104.25(17)
N6 C18 C20 122.10(17)
C19 C18 C20 133.64(18)
N4 C19 C18 108.35(18)
N4 C19 C31 122.45(18)
C18 C19 C31 129.19(18)
C29 C20 C21 119.65(17)
C29 C20 C18 119.77(17)
C21 C20 C18 120.53(16)
C26 C21 C22 118.55(17)
C26 C21 C20 119.12(17)
C22 C21 C20 122.33(17)
C23 C22 C21 120.41(18)
C22 C23 C24 120.7(2)
C25 C24 C23 120.4(2)
C24 C25 C26 120.6(2)
C25 C26 C27 121.60(19)
C25 C26 C21 119.33(18)
C27 C26 C21 119.07(18)
C28 C27 C26 121.39(18)
C27 C28 C29 119.65(18)
O2 C29 C20 115.73(17)
O2 C29 C28 123.20(17)
C20 C29 C28 121.06(17)
C19 C31 C33 112.07(17)
C19 C31 C32 110.84(18)
C33 C31 C32 111.05(18)
C46 O3 C47 117.9(2)
N8 N7 C36 108.88(18)
N7 N8 N9 107.04(16)
N8 N9 C35 111.34(18)
N8 N9 C51 121.14(18)
C35 N9 C51 127.53(18)
N9 C35 C36 104.40(18)
N9 C35 C37 122.70(18)
C36 C35 C37 132.90(18)
N7 C36 C35 108.35(19)
N7 C36 C48 122.8(2)
C35 C36 C48 128.87(19)
C46 C37 C38 120.38(18)
C46 C37 C35 119.26(19)
C38 C37 C35 120.35(17)
C39 C38 C37 122.69(18)
C39 C38 C43 118.56(19)
C37 C38 C43 118.74(18)
C40 C39 C38 120.3(2)
C39 C40 C41 120.6(2)
C42 C41 C40 120.4(2)
C41 C42 C43 120.8(2)
C42 C43 C44 121.8(2)
C42 C43 C38 119.3(2)
C44 C43 C38 118.8(2)
C45 C44 C43 121.7(2)
C44 C45 C46 119.5(2)
O3 C46 C37 116.24(19)
O3 C46 C45 122.94(19)
C37 C46 C45 120.8(2)
C36 C48 C50 111.6(2)
C36 C48 C49 111.2(2)
C50 C48 C49 111.5(2)
C63 O4 C64 118.52(18)
N11 N10 C53 108.91(18)
N10 N11 N12 107.10(17)
N11 N12 C52 111.49(17)
N11 N12 C68 120.54(18)
C52 N12 C68 127.91(19)
N12 C52 C53 103.98(18)
N12 C52 C54 123.53(19)
C53 C52 C54 132.5(2)
N10 C53 C52 108.51(19)
N10 C53 C65A 121.9(2)
C52 C53 C65A 129.6(2)
C63 C54 C55 120.46(19)
C63 C54 C52 120.0(2)
C55 C54 C52 119.6(2)
C56 C55 C54 122.4(2)
C56 C55 C60 118.5(2)
C54 C55 C60 119.1(2)
C57 C56 C55 121.0(2)
C56 C57 C58 120.7(3)
C59 C58 C57 120.1(2)
C58 C59 C60 121.0(2)
C61 C60 C55 118.5(2)
C61 C60 C59 122.8(2)
C55 C60 C59 118.7(2)
C62 C61 C60 121.9(2)
C61 C62 C63 119.9(2)
O4 C63 C54 116.14(18)
O4 C63 C62 123.7(2)
C54 C63 C62 120.2(2)
C67B C65A C53 120.2(7)
C66C C65A C53 117.1(7)
C66A C65A C53 115.4(4)
C66C C65A C67C 114.8(11)
C53 C65A C67C 105.9(11)
C66A C65A C67A 124.0(6)
C53 C65A C67A 112.4(5)
C67B C65A C66B 115.2(8)
C53 C65A C66B 107.7(5)

loop_
_geom_bond_atom_site_label_1
_geom_bond_atom_site_label_2
_geom_bond_distance
O1 C12 1.365(3)
O1 C13 1.430(3)
N1 N2 1.313(3)
N1 C2 1.361(3)
N2 N3 1.340(2)
N3 C1 1.354(3)
N3 C17 1.454(3)
C1 C2 1.376(3)
C1 C3 1.480(3)
C2 C14 1.500(3)
C3 C12 1.380(3)
C3 C4 1.422(3)
C4 C5 1.416(3)
C4 C9 1.430(3)
C5 C6 1.374(3)
C6 C7 1.414(3)
C7 C8 1.363(3)
C8 C9 1.417(3)
C9 C10 1.409(3)
C10 C11 1.368(3)
C11 C12 1.414(3)
C14 C15 1.529(4)
C14 C16 1.531(4)
O2 C29 1.369(2)
O2 C30 1.426(2)
N4 N5 1.318(3)
N4 C19 1.364(2)
N5 N6 1.342(2)
N6 C18 1.356(2)
N6 C34 1.464(3)
C18 C19 1.376(3)
C18 C20 1.472(3)
C19 C31 1.497(3)
C20 C29 1.383(3)
C20 C21 1.426(3)
C21 C26 1.418(3)
C21 C22 1.424(3)
C22 C23 1.366(3)
C23 C24 1.405(3)
C24 C25 1.363(3)
C25 C26 1.414(3)
C26 C27 1.415(3)
C27 C28 1.366(3)
C28 C29 1.410(3)
C31 C33 1.526(3)
C31 C32 1.530(3)
O3 C46 1.367(3)
O3 C47 1.424(3)
N7 N8 1.313(3)
N7 C36 1.366(3)
N8 N9 1.340(3)
N9 C35 1.351(3)
N9 C51 1.464(3)
C35 C36 1.367(3)
C35 C37 1.478(3)
C36 C48 1.499(3)
C37 C46 1.379(3)
C37 C38 1.422(3)
C38 C39 1.418(3)
C38 C43 1.423(3)
C39 C40 1.368(3)
C40 C41 1.408(3)
C41 C42 1.357(4)
C42 C43 1.409(3)
C43 C44 1.418(3)
C44 C45 1.363(4)
C45 C46 1.413(3)
C48 C50 1.516(4)
C48 C49 1.536(4)
O4 C63 1.366(3)
O4 C64 1.430(3)
N10 N11 1.311(3)
N10 C53 1.359(3)
N11 N12 1.336(2)
N12 C52 1.350(3)
N12 C68 1.452(3)
C52 C53 1.372(3)
C52 C54 1.478(3)
C53 C65A 1.499(4)
C54 C63 1.377(3)
C54 C55 1.424(3)
C55 C56 1.419(4)
C55 C60 1.427(3)
C56 C57 1.372(4)
C57 C58 1.406(4)
C58 C59 1.367(4)
C59 C60 1.429(4)
C60 C61 1.408(4)
C61 C62 1.367(4)
C62 C63 1.418(3)
C65A C67B 1.394(12)
C65A C66C 1.415(12)
C65A C66A 1.435(7)
C65A C67C 1.532(15)
C65A C67A 1.535(9)
C65A C66B 1.592(11)

loop_
_geom_torsion_atom_site_label_1
_geom_torsion_atom_site_label_2
_geom_torsion_atom_site_label_3
_geom_torsion_atom_site_label_4
_geom_torsion
C2 N1 N2 N3 0.0(2)
N1 N2 N3 C1 0.2(2)
N1 N2 N3 C17 -178.1(2)
N2 N3 C1 C2 -0.2(2)
C17 N3 C1 C2 177.9(2)
N2 N3 C1 C3 -179.77(18)
C17 N3 C1 C3 -1.7(3)
N2 N1 C2 C1 -0.1(2)
N2 N1 C2 C14 179.6(2)
N3 C1 C2 N1 0.2(2)
C3 C1 C2 N1 179.7(2)
N3 C1 C2 C14 -179.4(2)
C3 C1 C2 C14 0.0(4)
N3 C1 C3 C12 87.6(3)
C2 C1 C3 C12 -91.8(3)
N3 C1 C3 C4 -91.7(2)
C2 C1 C3 C4 88.9(3)
C12 C3 C4 C5 -179.6(2)
C1 C3 C4 C5 -0.2(3)
C12 C3 C4 C9 -0.4(3)
C1 C3 C4 C9 179.00(18)
C3 C4 C5 C6 178.4(2)
C9 C4 C5 C6 -0.8(3)
C4 C5 C6 C7 0.0(3)
C5 C6 C7 C8 0.5(3)
C6 C7 C8 C9 -0.3(3)
C7 C8 C9 C10 179.4(2)
C7 C8 C9 C4 -0.5(3)
C5 C4 C9 C10 -178.83(19)
C3 C4 C9 C10 1.9(3)
C5 C4 C9 C8 1.0(3)
C3 C4 C9 C8 -178.21(18)
C8 C9 C10 C11 178.6(2)
C4 C9 C10 C11 -1.5(3)
C9 C10 C11 C12 -0.5(3)
C13 O1 C12 C3 -176.4(2)
C13 O1 C12 C11 3.2(3)
C4 C3 C12 O1 177.92(18)
C1 C3 C12 O1 -1.4(3)
C4 C3 C12 C11 -1.7(3)
C1 C3 C12 C11 178.96(19)
C10 C11 C12 O1 -177.4(2)
C10 C11 C12 C3 2.1(3)
N1 C2 C14 C15 99.6(3)
C1 C2 C14 C15 -80.8(3)
N1 C2 C14 C16 -134.0(2)
C1 C2 C14 C16 45.6(4)
C19 N4 N5 N6 0.1(2)
N4 N5 N6 C18 0.0(2)
N4 N5 N6 C34 -178.97(16)
N5 N6 C18 C19 -0.2(2)
C34 N6 C18 C19 178.77(18)
N5 N6 C18 C20 178.76(16)
C34 N6 C18 C20 -2.3(3)
N5 N4 C19 C18 -0.2(2)
N5 N4 C19 C31 178.56(17)
N6 C18 C19 N4 0.2(2)
C20 C18 C19 N4 -178.52(18)
N6 C18 C19 C31 -178.44(18)
C20 C18 C19 C31 2.8(3)
N6 C18 C20 C29 74.1(2)
C19 C18 C20 C29 -107.4(2)
N6 C18 C20 C21 -103.4(2)
C19 C18 C20 C21 75.1(3)
C29 C20 C21 C26 -2.2(3)
C18 C20 C21 C26 175.30(18)
C29 C20 C21 C22 178.33(19)
C18 C20 C21 C22 -4.2(3)
C26 C21 C22 C23 0.4(3)
C20 C21 C22 C23 179.8(2)
C21 C22 C23 C24 -1.4(4)
C22 C23 C24 C25 0.6(4)
C23 C24 C25 C26 1.2(4)
C24 C25 C26 C27 178.5(2)
C24 C25 C26 C21 -2.2(4)
C22 C21 C26 C25 1.4(3)
C20 C21 C26 C25 -178.1(2)
C22 C21 C26 C27 -179.32(19)
C20 C21 C26 C27 1.2(3)
C25 C26 C27 C28 -179.8(2)
C21 C26 C27 C28 0.9(3)
C26 C27 C28 C29 -2.1(3)
C30 O2 C29 C20 166.30(18)
C30 O2 C29 C28 -14.9(3)
C21 C20 C29 O2 179.92(17)
C18 C20 C29 O2 2.4(3)
C21 C20 C29 C28 1.1(3)
C18 C20 C29 C28 -176.39(18)
C27 C28 C29 O2 -177.68(19)
C27 C28 C29 C20 1.0(3)
N4 C19 C31 C33 58.2(2)
C18 C19 C31 C33 -123.3(2)
N4 C19 C31 C32 -66.4(2)
C18 C19 C31 C32 112.0(2)
C36 N7 N8 N9 0.1(2)
N7 N8 N9 C35 0.0(2)
N7 N8 N9 C51 -179.55(19)
N8 N9 C35 C36 0.0(2)
C51 N9 C35 C36 179.5(2)
N8 N9 C35 C37 179.58(18)
C51 N9 C35 C37 -1.0(3)
N8 N7 C36 C35 -0.1(2)
N8 N7 C36 C48 -179.8(2)
N9 C35 C36 N7 0.0(2)
C37 C35 C36 N7 -179.5(2)
N9 C35 C36 C48 179.7(2)
C37 C35 C36 C48 0.2(4)
N9 C35 C37 C46 75.4(2)
C36 C35 C37 C46 -105.2(3)
N9 C35 C37 C38 -103.9(2)
C36 C35 C37 C38 75.5(3)
C46 C37 C38 C39 179.9(2)
C35 C37 C38 C39 -0.8(3)
C46 C37 C38 C43 -1.1(3)
C35 C37 C38 C43 178.25(18)
C37 C38 C39 C40 179.9(2)
C43 C38 C39 C40 0.8(3)
C38 C39 C40 C41 -1.3(4)
C39 C40 C41 C42 0.2(4)
C40 C41 C42 C43 1.5(4)
C41 C42 C43 C44 178.9(2)
C41 C42 C43 C38 -1.9(4)
C39 C38 C43 C42 0.8(3)
C37 C38 C43 C42 -178.31(19)
C39 C38 C43 C44 -180.0(2)
C37 C38 C43 C44 0.9(3)
C42 C43 C44 C45 179.6(2)
C38 C43 C44 C45 0.4(3)
C43 C44 C45 C46 -1.5(3)
C47 O3 C46 C37 159.1(2)
C47 O3 C46 C45 -21.9(3)
C38 C37 C46 O3 178.99(18)
C35 C37 C46 O3 -0.3(3)
C38 C37 C46 C45 -0.1(3)
C35 C37 C46 C45 -179.38(19)
C44 C45 C46 O3 -177.6(2)
C44 C45 C46 C37 1.4(3)
N7 C36 C48 C50 -69.2(3)
C35 C36 C48 C50 111.1(3)
N7 C36 C48 C49 55.9(3)
C35 C36 C48 C49 -123.7(3)
C53 N10 N11 N12 0.2(3)
N10 N11 N12 C52 0.1(3)
N10 N11 N12 C68 -177.4(2)
N11 N12 C52 C53 -0.4(3)
C68 N12 C52 C53 176.9(3)
N11 N12 C52 C54 178.2(2)
C68 N12 C52 C54 -4.5(4)
N11 N10 C53 C52 -0.4(3)
N11 N10 C53 C65A 178.1(3)
N12 C52 C53 N10 0.5(3)
C54 C52 C53 N10 -177.9(2)
N12 C52 C53 C65A -177.9(3)
C54 C52 C53 C65A 3.8(5)
N12 C52 C54 C63 87.8(3)
C53 C52 C54 C63 -94.1(3)
N12 C52 C54 C55 -92.2(3)
C53 C52 C54 C55 86.0(3)
C63 C54 C55 C56 -178.7(2)
C52 C54 C55 C56 1.3(3)
C63 C54 C55 C60 0.1(3)
C52 C54 C55 C60 -179.96(19)
C54 C55 C56 C57 178.0(2)
C60 C55 C56 C57 -0.7(3)
C55 C56 C57 C58 0.0(4)
C56 C57 C58 C59 0.9(4)
C57 C58 C59 C60 -1.0(4)
C56 C55 C60 C61 -179.5(2)
C54 C55 C60 C61 1.8(3)
C56 C55 C60 C59 0.5(3)
C54 C55 C60 C59 -178.3(2)
C58 C59 C60 C61 -179.7(2)
C58 C59 C60 C55 0.3(3)
C55 C60 C61 C62 -1.5(4)
C59 C60 C61 C62 178.5(2)
C60 C61 C62 C63 -0.5(4)
C64 O4 C63 C54 -167.7(2)
C64 O4 C63 C62 12.9(3)
C55 C54 C63 O4 178.41(19)
C52 C54 C63 O4 -1.6(3)
C55 C54 C63 C62 -2.1(3)
C52 C54 C63 C62 177.9(2)
C61 C62 C63 O4 -178.2(2)
C61 C62 C63 C54 2.4(4)
N10 C53 C65A C67B 49.8(8)
C52 C53 C65A C67B -132.1(8)
N10 C53 C65A C66C -35.8(10)
C52 C53 C65A C66C 142.3(9)
N10 C53 C65A C66A -129.3(5)
C52 C53 C65A C66A 48.8(6)
N10 C53 C65A C67C 93.7(10)
C52 C53 C65A C67C -88.2(11)
N10 C53 C65A C67A 80.9(5)
C52 C53 C65A C67A -101.0(5)
N10 C53 C65A C66B -84.9(8)
C52 C53 C65A C66B 93.2(8)
